data_2201111
loop_
_publ_author_name
'Guo, Rongwei'
'Wang, Lailai'
'Wu, Jing'
'Choi, Michael C. K.'
'Zhou, Zhongyuan'

_publ_section_title
;
 (<i>S</i>)-2,2'-Bis(dicyclohexylphosphinoamino)-1,1'-binaphthyl
;
_journal_issue 6
_journal_name_full 'Acta Crystallographica Section E'
_journal_page_first o598
_journal_page_last o599
_journal_paper_doi 10.1107/S1600536802006141
_journal_volume 58
_journal_year 2002
_chemical_formula_iupac 'C44 H58 N2 P2'
_chemical_formula_moiety 'C44 H58 N2 P2'
_chemical_formula_sum 'C44 H58 N2 P2'
_chemical_formula_weight 676.89
_chemical_name_systematic
;
(S)-2,2'-bis(dicyclohexylphosphinoamino)-1,1'-binaphthyl
;
_space_group_IT_number 4
_symmetry_cell_setting monoclinic
_symmetry_space_group_name_Hall 'P 2yb'
_symmetry_space_group_name_H-M 'P 1 21 1'
_atom_sites_solution_hydrogens geom
_atom_sites_solution_primary direct
_atom_sites_solution_secondary difmap
_audit_creation_method SHELXL-97
_cell_angle_alpha 90.00
_cell_angle_beta 97.971(7)
_cell_angle_gamma 90.00
_cell_formula_units_Z 2
_cell_length_a 10.316(3)
_cell_length_b 16.988(5)
_cell_length_c 11.635(3)
_cell_measurement_reflns_used 5501
_cell_measurement_temperature 294(2)
_cell_measurement_theta_max 27.5
_cell_measurement_theta_min 1
_cell_volume 2019.3(10)
_computing_cell_refinement SMART
_computing_data_collection 'SMART (Bruker, 1995)'
_computing_data_reduction 'SHELXTL-NT (Bruker, 1995)'
_computing_molecular_graphics SHELXTL-NT
_computing_publication_material SHELXTL-NT
_computing_structure_refinement 'SHELXL97 (Sheldrick, 1997)'
_computing_structure_solution 'SHELXS97 (Sheldrick, 1997)'
_diffrn_ambient_temperature 294(2)
_diffrn_measured_fraction_theta_full 0.994
_diffrn_measured_fraction_theta_max 0.994
_diffrn_measurement_device_type 'Bruker CCD area-detector'
_diffrn_measurement_method '\f and \w'
_diffrn_radiation_monochromator graphite
_diffrn_radiation_source 'fine-focus sealed tube'
_diffrn_radiation_type MoK\a
_diffrn_radiation_wavelength 0.71073
_diffrn_reflns_av_R_equivalents 0.0554
_diffrn_reflns_av_sigmaI/netI 0.0792
_diffrn_reflns_limit_h_max 13
_diffrn_reflns_limit_h_min -11
_diffrn_reflns_limit_k_max 22
_diffrn_reflns_limit_k_min -18
_diffrn_reflns_limit_l_max 12
_diffrn_reflns_limit_l_min -15
_diffrn_reflns_number 13673
_diffrn_reflns_theta_full 27.55
_diffrn_reflns_theta_max 27.55
_diffrn_reflns_theta_min 1.77
_exptl_absorpt_coefficient_mu 0.139
_exptl_absorpt_correction_T_max 0.9648
_exptl_absorpt_correction_T_min 0.9595
_exptl_absorpt_correction_type empirical
_exptl_absorpt_process_details '(SADABS; Sheldrick, 1996)'
_exptl_crystal_colour colorless
_exptl_crystal_density_diffrn 1.113
_exptl_crystal_density_method 'not measured'
_exptl_crystal_description prism
_exptl_crystal_F_000 732
_exptl_crystal_size_max 0.30
_exptl_crystal_size_mid 0.28
_exptl_crystal_size_min 0.26
_refine_diff_density_max 0.419
_refine_diff_density_min -0.301
_refine_ls_abs_structure_details 'Flack (1983)'
_refine_ls_abs_structure_Flack 0.01(10)
_refine_ls_extinction_method none
_refine_ls_goodness_of_fit_ref 1.133
_refine_ls_hydrogen_treatment constr
_refine_ls_matrix_type full
_refine_ls_number_parameters 433
_refine_ls_number_reflns 8354
_refine_ls_number_restraints 1
_refine_ls_restrained_S_all 1.133
_refine_ls_R_factor_all 0.1114
_refine_ls_R_factor_gt 0.0681
_refine_ls_shift/su_max <0.001
_refine_ls_shift/su_mean 0.000
_refine_ls_structure_factor_coef Fsqd
_refine_ls_weighting_details 'calc w = 1/[\s^2^(Fo^2^)+(0.05P)^2^] where P = (Fo^2^+2Fc^2^)/3'
_refine_ls_weighting_scheme calc
_refine_ls_wR_factor_gt 0.1413
_refine_ls_wR_factor_ref 0.1554
_reflns_number_gt 2931
_reflns_number_total 4786
_reflns_threshold_expression I>2\s(I)
_cod_data_source_file cv6103.cif
_cod_data_source_block I
_cod_original_cell_volume 2019.4(10)
_cod_original_sg_symbol_H-M 'P 21'
_cod_database_code 2201111
_cod_database_fobs_code 2201111

loop_
_symmetry_equiv_pos_as_xyz
'x, y, z'
'-x, y+1/2, -z'

loop_
_atom_site_label
_atom_site_fract_x
_atom_site_fract_y
_atom_site_fract_z
_atom_site_U_iso_or_equiv
_atom_site_adp_type
_atom_site_calc_flag
_atom_site_refinement_flags
_atom_site_occupancy
_atom_site_disorder_assembly
_atom_site_disorder_group
_atom_site_type_symbol
P1 0.21560(10) 0.16590(6) 0.30245(8) 0.0585(3) Uani d . 1 . . P
P2 0.56995(10) -0.12912(8) 0.20232(9) 0.0668(3) Uani d . 1 . . P
N1 0.2423(3) 0.06875(17) 0.2831(2) 0.0560(8) Uani d . 1 . . N
H1A 0.2920 0.0570 0.2321 0.067 Uiso calc R 1 . . H
N2 0.4183(3) -0.0942(2) 0.2207(2) 0.0629(9) Uani d . 1 . . N
H2A 0.4069 -0.0807 0.2899 0.075 Uiso calc R 1 . . H
C1 0.3126(3) -0.0856(2) 0.1346(3) 0.0504(9) Uani d . 1 . . C
C2 0.3318(4) -0.0839(2) 0.0159(3) 0.0638(11) Uani d . 1 . . C
H2B 0.4162 -0.0879 -0.0030 0.077 Uiso calc R 1 . . H
C3 0.2298(4) -0.0765(3) -0.0701(3) 0.0666(11) Uani d . 1 . . C
H3A 0.2455 -0.0755 -0.1469 0.080 Uiso calc R 1 . . H
C4 0.0994(4) -0.0702(2) -0.0452(3) 0.0548(9) Uani d . 1 . . C
C5 -0.0085(4) -0.0643(2) -0.1326(3) 0.0688(11) Uani d . 1 . . C
H5A 0.0054 -0.0635 -0.2099 0.083 Uiso calc R 1 . . H
C6 -0.1334(4) -0.0595(3) -0.1070(3) 0.0714(12) Uani d . 1 . . C
H6A -0.2035 -0.0553 -0.1662 0.086 Uiso calc R 1 . . H
C7 -0.1548(4) -0.0611(3) 0.0085(3) 0.0692(11) Uani d . 1 . . C
H7A -0.2400 -0.0592 0.0261 0.083 Uiso calc R 1 . . H
C8 -0.0524(4) -0.0654(2) 0.0966(3) 0.0566(9) Uani d . 1 . . C
H8A -0.0691 -0.0654 0.1732 0.068 Uiso calc R 1 . . H
C9 0.0781(3) -0.0699(2) 0.0736(3) 0.0443(8) Uani d . 1 . . C
C10 0.1870(3) -0.0755(2) 0.1628(3) 0.0450(8) Uani d . 1 . . C
C11 0.1689(3) -0.0669(2) 0.2888(3) 0.0431(8) Uani d . 1 . . C
C12 0.1252(3) -0.1315(2) 0.3519(3) 0.0469(8) Uani d . 1 . . C
C13 0.1026(4) -0.2064(2) 0.3040(3) 0.0593(10) Uani d . 1 . . C
H13A 0.1192 -0.2153 0.2286 0.071 Uiso calc R 1 . . H
C14 0.0566(4) -0.2673(3) 0.3644(4) 0.0727(12) Uani d . 1 . . C
H14A 0.0424 -0.3165 0.3301 0.087 Uiso calc R 1 . . H
C15 0.0312(4) -0.2545(3) 0.4789(4) 0.0774(13) Uani d . 1 . . C
H15A -0.0005 -0.2953 0.5204 0.093 Uiso calc R 1 . . H
C16 0.0529(4) -0.1838(3) 0.5275(3) 0.0670(11) Uani d . 1 . . C
H16A 0.0349 -0.1764 0.6029 0.080 Uiso calc R 1 . . H
C17 0.1018(3) -0.1199(3) 0.4698(3) 0.0541(9) Uani d . 1 . . C
C18 0.1280(4) -0.0451(3) 0.5175(3) 0.0648(11) Uani d . 1 . . C
H18A 0.1140 -0.0366 0.5938 0.078 Uiso calc R 1 . . H
C19 0.1729(4) 0.0156(2) 0.4586(3) 0.0575(10) Uani d . 1 . . C
H19A 0.1904 0.0639 0.4951 0.069 Uiso calc R 1 . . H
C20 0.1934(3) 0.0056(2) 0.3400(3) 0.0459(8) Uani d . 1 . . C
C21 0.1015(4) 0.1917(2) 0.1698(3) 0.0625(10) Uani d . 1 . . C
H21A 0.0975 0.2493 0.1666 0.075 Uiso calc R 1 . . H
C22 -0.0354(4) 0.1633(3) 0.1829(4) 0.0822(12) Uani d . 1 . . C
H22A -0.0613 0.1852 0.2533 0.099 Uiso calc R 1 . . H
H22B -0.0351 0.1064 0.1898 0.099 Uiso calc R 1 . . H
C23 -0.1340(5) 0.1878(3) 0.0793(5) 0.1027(17) Uani d . 1 . . C
H23A -0.2189 0.1656 0.0875 0.123 Uiso calc R 1 . . H
H23B -0.1425 0.2447 0.0785 0.123 Uiso calc R 1 . . H
C24 -0.0935(5) 0.1607(4) -0.0353(5) 0.1042(18) Uani d . 1 . . C
H24A -0.0937 0.1036 -0.0384 0.125 Uiso calc R 1 . . H
H24B -0.1559 0.1799 -0.0992 0.125 Uiso calc R 1 . . H
C25 0.0406(5) 0.1910(4) -0.0472(4) 0.1016(18) Uani d . 1 . . C
H25A 0.0387 0.2480 -0.0505 0.122 Uiso calc R 1 . . H
H25B 0.0667 0.1717 -0.1191 0.122 Uiso calc R 1 . . H
C26 0.1410(4) 0.1644(3) 0.0551(3) 0.0784(12) Uani d . 1 . . C
H26A 0.1477 0.1075 0.0550 0.094 Uiso calc R 1 . . H
H26B 0.2262 0.1859 0.0465 0.094 Uiso calc R 1 . . H
C27 0.3726(4) 0.2048(2) 0.2703(3) 0.0623(10) Uani d . 1 . . C
H27A 0.3986 0.1743 0.2057 0.075 Uiso calc R 1 . . H
C28 0.3661(4) 0.2912(3) 0.2351(4) 0.0800(13) Uani d . 1 . . C
H28A 0.3068 0.2967 0.1632 0.096 Uiso calc R 1 . . H
H28B 0.3305 0.3213 0.2943 0.096 Uiso calc R 1 . . H
C29 0.4976(5) 0.3249(3) 0.2188(4) 0.0940(15) Uani d . 1 . . C
H29A 0.5278 0.2997 0.1526 0.113 Uiso calc R 1 . . H
H29B 0.4878 0.3806 0.2019 0.113 Uiso calc R 1 . . H
C30 0.5986(5) 0.3139(4) 0.3237(5) 0.1082(19) Uani d . 1 . . C
H30A 0.5747 0.3448 0.3876 0.130 Uiso calc R 1 . . H
H30B 0.6828 0.3325 0.3067 0.130 Uiso calc R 1 . . H
C31 0.6087(5) 0.2286(4) 0.3577(5) 0.1033(17) Uani d . 1 . . C
H31A 0.6686 0.2233 0.4293 0.124 Uiso calc R 1 . . H
H31B 0.6445 0.1991 0.2980 0.124 Uiso calc R 1 . . H
C32 0.4769(4) 0.1939(3) 0.3746(4) 0.0802(13) Uani d . 1 . . C
H32A 0.4877 0.1381 0.3908 0.096 Uiso calc R 1 . . H
H32B 0.4474 0.2185 0.4415 0.096 Uiso calc R 1 . . H
C33 0.6714(4) -0.0829(3) 0.3255(3) 0.0703(12) Uani d . 1 . . C
H33A 0.7567 -0.1092 0.3326 0.084 Uiso calc R 1 . . H
C34 0.6966(4) 0.0039(3) 0.2998(4) 0.0790(13) Uani d . 1 . . C
H34A 0.7284 0.0080 0.2253 0.095 Uiso calc R 1 . . H
H34B 0.6151 0.0329 0.2949 0.095 Uiso calc R 1 . . H
C35 0.7964(5) 0.0402(3) 0.3933(5) 0.1021(17) Uani d . 1 . . C
H35A 0.8073 0.0956 0.3763 0.123 Uiso calc R 1 . . H
H35B 0.8803 0.0144 0.3936 0.123 Uiso calc R 1 . . H
C36 0.7520(6) 0.0317(3) 0.5127(5) 0.1027(17) Uani d . 1 . . C
H36A 0.8202 0.0516 0.5713 0.123 Uiso calc R 1 . . H
H36B 0.6744 0.0636 0.5152 0.123 Uiso calc R 1 . . H
C37 0.7223(6) -0.0513(3) 0.5406(4) 0.1048(18) Uani d . 1 . . C
H37A 0.6857 -0.0528 0.6130 0.126 Uiso calc R 1 . . H
H37B 0.8028 -0.0816 0.5509 0.126 Uiso calc R 1 . . H
C38 0.6253(5) -0.0890(3) 0.4445(4) 0.0888(15) Uani d . 1 . . C
H38A 0.6139 -0.1440 0.4630 0.107 Uiso calc R 1 . . H
H38B 0.5410 -0.0632 0.4417 0.107 Uiso calc R 1 . . H
C39 0.5611(4) -0.2328(3) 0.2497(4) 0.0779(13) Uani d . 1 . . C
H39A 0.5386 -0.2331 0.3288 0.093 Uiso calc R 1 . . H
C40 0.6902(5) -0.2727(4) 0.2514(6) 0.1137(19) Uani d . 1 . . C
H40A 0.7541 -0.2471 0.3084 0.136 Uiso calc R 1 . . H
H40B 0.7191 -0.2668 0.1761 0.136 Uiso calc R 1 . . H
C41 0.6844(6) -0.3601(4) 0.2806(7) 0.134(2) Uani d . 1 . . C
H41A 0.7684 -0.3840 0.2738 0.161 Uiso calc R 1 . . H
H41B 0.6688 -0.3658 0.3605 0.161 Uiso calc R 1 . . H
C42 0.5785(7) -0.4035(4) 0.2024(6) 0.129(2) Uani d . 1 . . C
H42A 0.6014 -0.4058 0.1244 0.155 Uiso calc R 1 . . H
H42B 0.5722 -0.4570 0.2301 0.155 Uiso calc R 1 . . H
C43 0.4514(7) -0.3642(4) 0.1999(7) 0.138(2) Uani d . 1 . . C
H43A 0.4213 -0.3709 0.2746 0.165 Uiso calc R 1 . . H
H43B 0.3883 -0.3894 0.1418 0.165 Uiso calc R 1 . . H
C44 0.4564(5) -0.2768(4) 0.1726(6) 0.122(2) Uani d . 1 . . C
H44A 0.4711 -0.2705 0.0926 0.146 Uiso calc R 1 . . H
H44B 0.3722 -0.2535 0.1802 0.146 Uiso calc R 1 . . H

loop_
_atom_site_aniso_label
_atom_site_aniso_U_11
_atom_site_aniso_U_22
_atom_site_aniso_U_33
_atom_site_aniso_U_12
_atom_site_aniso_U_13
_atom_site_aniso_U_23
P1 0.0654(6) 0.0622(7) 0.0493(5) 0.0026(6) 0.0133(5) -0.0038(5)
P2 0.0518(6) 0.0921(9) 0.0584(6) 0.0116(6) 0.0150(5) 0.0041(6)
N1 0.0633(18) 0.062(2) 0.0463(17) 0.0038(16) 0.0200(14) -0.0010(14)
N2 0.0530(17) 0.094(3) 0.0411(17) 0.0132(16) 0.0060(14) 0.0032(15)
C1 0.052(2) 0.061(2) 0.0383(19) 0.0048(18) 0.0072(16) -0.0006(15)
C2 0.062(2) 0.092(3) 0.042(2) 0.007(2) 0.0206(19) -0.0004(19)
C3 0.081(3) 0.083(3) 0.040(2) 0.008(2) 0.022(2) 0.0017(18)
C4 0.069(2) 0.064(2) 0.0316(18) -0.001(2) 0.0073(17) -0.0004(16)
C5 0.087(3) 0.086(3) 0.0302(19) -0.009(3) -0.003(2) -0.0031(18)
C6 0.073(3) 0.091(4) 0.044(2) -0.007(2) -0.012(2) -0.002(2)
C7 0.052(2) 0.097(3) 0.056(2) -0.008(2) -0.0002(19) -0.001(2)
C8 0.057(2) 0.070(3) 0.041(2) 0.002(2) 0.0031(17) 0.0037(17)
C9 0.0466(18) 0.052(2) 0.0343(17) -0.0006(17) 0.0046(15) -0.0049(14)
C10 0.0506(19) 0.052(2) 0.0333(17) 0.0055(17) 0.0103(15) -0.0011(14)
C11 0.0417(17) 0.053(2) 0.0355(17) 0.0044(16) 0.0072(14) 0.0009(14)
C12 0.0415(17) 0.060(2) 0.0384(18) 0.0004(18) 0.0018(14) 0.0061(16)
C13 0.070(2) 0.063(3) 0.045(2) -0.011(2) 0.0083(18) 0.0032(17)
C14 0.080(3) 0.075(3) 0.061(3) -0.021(2) 0.002(2) 0.008(2)
C15 0.084(3) 0.089(4) 0.060(3) -0.016(3) 0.011(2) 0.025(2)
C16 0.074(3) 0.082(3) 0.046(2) -0.006(2) 0.013(2) 0.017(2)
C17 0.052(2) 0.075(3) 0.0355(18) 0.006(2) 0.0071(15) 0.0060(18)
C18 0.073(3) 0.088(3) 0.034(2) 0.003(2) 0.0117(18) 0.0008(19)
C19 0.069(2) 0.066(3) 0.038(2) -0.002(2) 0.0071(18) -0.0056(16)
C20 0.0466(19) 0.055(2) 0.0362(18) 0.0032(17) 0.0056(15) 0.0023(15)
C21 0.064(2) 0.061(3) 0.062(2) -0.0026(19) 0.008(2) 0.0044(18)
C22 0.068(3) 0.096(4) 0.082(3) -0.003(3) 0.009(2) -0.006(3)
C23 0.074(3) 0.102(5) 0.129(5) -0.007(3) 0.002(3) 0.006(3)
C24 0.103(4) 0.118(5) 0.082(4) -0.031(4) -0.020(3) 0.028(3)
C25 0.089(3) 0.142(5) 0.067(3) -0.027(3) -0.014(3) 0.033(3)
C26 0.081(3) 0.105(4) 0.047(2) -0.003(3) 0.004(2) 0.009(2)
C27 0.070(2) 0.061(3) 0.054(2) 0.001(2) 0.004(2) -0.0073(18)
C28 0.091(3) 0.078(3) 0.071(3) -0.013(3) 0.009(2) 0.004(2)
C29 0.096(4) 0.095(4) 0.090(4) -0.036(3) 0.008(3) 0.011(3)
C30 0.082(3) 0.126(5) 0.113(5) -0.039(3) 0.002(3) 0.013(4)
C31 0.077(3) 0.120(5) 0.106(4) -0.022(3) -0.010(3) 0.016(3)
C32 0.070(3) 0.095(4) 0.071(3) -0.006(2) -0.002(2) 0.013(2)
C33 0.049(2) 0.099(4) 0.062(3) 0.001(2) 0.0040(19) 0.008(2)
C34 0.067(3) 0.096(4) 0.077(3) -0.004(3) 0.018(2) 0.007(3)
C35 0.085(4) 0.104(4) 0.114(5) -0.013(3) 0.005(3) 0.011(3)
C36 0.107(4) 0.100(5) 0.092(4) -0.016(3) -0.015(3) -0.004(3)
C37 0.118(4) 0.121(5) 0.067(3) -0.030(4) -0.018(3) 0.012(3)
C38 0.093(3) 0.108(4) 0.063(3) -0.021(3) 0.002(3) 0.009(2)
C39 0.071(3) 0.103(4) 0.060(3) 0.014(3) 0.008(2) -0.012(2)
C40 0.085(4) 0.108(5) 0.145(5) 0.036(3) 0.007(3) 0.006(4)
C41 0.118(5) 0.117(6) 0.165(7) 0.044(4) 0.012(5) 0.019(4)
C42 0.166(6) 0.091(5) 0.130(5) 0.031(5) 0.018(5) -0.009(4)
C43 0.125(5) 0.085(5) 0.197(8) 0.012(4) 0.002(5) -0.003(4)
C44 0.095(4) 0.097(5) 0.163(6) 0.013(4) -0.018(4) -0.007(4)

loop_
_atom_type_symbol
_atom_type_description
_atom_type_scat_dispersion_real
_atom_type_scat_dispersion_imag
_atom_type_scat_source
C C 0.0033 0.0016 'International Tables Vol C Tables 4.2.6.8 and 6.1.1.4'
H H 0.0000 0.0000 'International Tables Vol C Tables 4.2.6.8 and 6.1.1.4'
N N 0.0061 0.0033 'International Tables Vol C Tables 4.2.6.8 and 6.1.1.4'
P P 0.1023 0.0942 'International Tables Vol C Tables 4.2.6.8 and 6.1.1.4'

loop_
_geom_angle_atom_site_label_1
_geom_angle_atom_site_label_2
_geom_angle_atom_site_label_3
_geom_angle
N1 P1 C27 99.15(16)
N1 P1 C21 102.46(17)
C27 P1 C21 102.78(18)
N2 P2 C33 100.76(17)
N2 P2 C39 102.06(18)
C33 P2 C39 102.8(2)
C20 N1 P1 127.7(2)
C20 N1 H1A 116.1
P1 N1 H1A 116.1
C1 N2 P2 126.0(2)
C1 N2 H2A 117.0
P2 N2 H2A 117.0
N2 C1 C10 120.6(3)
N2 C1 C2 120.3(3)
C10 C1 C2 119.1(3)
C3 C2 C1 121.4(3)
C3 C2 H2B 119.3
C1 C2 H2B 119.3
C2 C3 C4 121.2(3)
C2 C3 H3A 119.4
C4 C3 H3A 119.4
C5 C4 C3 122.5(3)
C5 C4 C9 119.2(3)
C3 C4 C9 118.3(3)
C6 C5 C4 121.6(3)
C6 C5 H5A 119.2
C4 C5 H5A 119.2
C5 C6 C7 119.4(3)
C5 C6 H6A 120.3
C7 C6 H6A 120.3
C8 C7 C6 121.0(4)
C8 C7 H7A 119.5
C6 C7 H7A 119.5
C7 C8 C9 121.2(3)
C7 C8 H8A 119.4
C9 C8 H8A 119.4
C8 C9 C10 122.8(3)
C8 C9 C4 117.6(3)
C10 C9 C4 119.6(3)
C1 C10 C9 120.2(3)
C1 C10 C11 119.0(3)
C9 C10 C11 120.7(3)
C20 C11 C12 121.1(3)
C20 C11 C10 117.9(3)
C12 C11 C10 121.0(3)
C13 C12 C11 122.9(3)
C13 C12 C17 117.7(3)
C11 C12 C17 119.4(3)
C14 C13 C12 122.2(4)
C14 C13 H13A 118.9
C12 C13 H13A 118.9
C13 C14 C15 119.4(4)
C13 C14 H14A 120.3
C15 C14 H14A 120.3
C16 C15 C14 119.8(4)
C16 C15 H15A 120.1
C14 C15 H15A 120.1
C15 C16 C17 122.9(4)
C15 C16 H16A 118.5
C17 C16 H16A 118.5
C18 C17 C16 125.1(3)
C18 C17 C12 117.1(3)
C16 C17 C12 117.8(4)
C19 C18 C17 123.5(3)
C19 C18 H18A 118.3
C17 C18 H18A 118.3
C18 C19 C20 120.1(4)
C18 C19 H19A 120.0
C20 C19 H19A 120.0
C11 C20 N1 122.7(3)
C11 C20 C19 118.8(3)
N1 C20 C19 118.5(3)
C22 C21 C26 110.9(3)
C22 C21 P1 109.4(3)
C26 C21 P1 116.2(3)
C22 C21 H21A 106.6
C26 C21 H21A 106.6
P1 C21 H21A 106.6
C21 C22 C23 111.2(4)
C21 C22 H22A 109.4
C23 C22 H22A 109.4
C21 C22 H22B 109.4
C23 C22 H22B 109.4
H22A C22 H22B 108.0
C24 C23 C22 112.1(4)
C24 C23 H23A 109.2
C22 C23 H23A 109.2
C24 C23 H23B 109.2
C22 C23 H23B 109.2
H23A C23 H23B 107.9
C25 C24 C23 110.2(4)
C25 C24 H24A 109.6
C23 C24 H24A 109.6
C25 C24 H24B 109.6
C23 C24 H24B 109.6
H24A C24 H24B 108.1
C24 C25 C26 111.1(4)
C24 C25 H25A 109.4
C26 C25 H25A 109.4
C24 C25 H25B 109.4
C26 C25 H25B 109.4
H25A C25 H25B 108.0
C21 C26 C25 111.0(4)
C21 C26 H26A 109.4
C25 C26 H26A 109.4
C21 C26 H26B 109.4
C25 C26 H26B 109.4
H26A C26 H26B 108.0
C32 C27 C28 109.4(3)
C32 C27 P1 110.0(3)
C28 C27 P1 113.2(3)
C32 C27 H27A 108.1
C28 C27 H27A 108.1
P1 C27 H27A 108.1
C29 C28 C27 113.1(4)
C29 C28 H28A 109.0
C27 C28 H28A 109.0
C29 C28 H28B 109.0
C27 C28 H28B 109.0
H28A C28 H28B 107.8
C30 C29 C28 112.7(4)
C30 C29 H29A 109.1
C28 C29 H29A 109.1
C30 C29 H29B 109.1
C28 C29 H29B 109.1
H29A C29 H29B 107.8
C29 C30 C31 110.4(5)
C29 C30 H30A 109.6
C31 C30 H30A 109.6
C29 C30 H30B 109.6
C31 C30 H30B 109.6
H30A C30 H30B 108.1
C30 C31 C32 112.1(5)
C30 C31 H31A 109.2
C32 C31 H31A 109.2
C30 C31 H31B 109.2
C32 C31 H31B 109.2
H31A C31 H31B 107.9
C27 C32 C31 113.5(4)
C27 C32 H32A 108.9
C31 C32 H32A 108.9
C27 C32 H32B 108.9
C31 C32 H32B 108.9
H32A C32 H32B 107.7
C38 C33 C34 108.9(4)
C38 C33 P2 117.7(3)
C34 C33 P2 110.7(3)
C38 C33 H33A 106.3
C34 C33 H33A 106.3
P2 C33 H33A 106.3
C35 C34 C33 111.5(4)
C35 C34 H34A 109.3
C33 C34 H34A 109.3
C35 C34 H34B 109.3
C33 C34 H34B 109.3
H34A C34 H34B 108.0
C34 C35 C36 110.7(4)
C34 C35 H35A 109.5
C36 C35 H35A 109.5
C34 C35 H35B 109.5
C36 C35 H35B 109.5
H35A C35 H35B 108.1
C37 C36 C35 112.6(5)
C37 C36 H36A 109.1
C35 C36 H36A 109.1
C37 C36 H36B 109.1
C35 C36 H36B 109.1
H36A C36 H36B 107.8
C36 C37 C38 111.7(4)
C36 C37 H37A 109.3
C38 C37 H37A 109.3
C36 C37 H37B 109.3
C38 C37 H37B 109.3
H37A C37 H37B 107.9
C33 C38 C37 112.3(4)
C33 C38 H38A 109.2
C37 C38 H38A 109.2
C33 C38 H38B 109.2
C37 C38 H38B 109.2
H38A C38 H38B 107.9
C40 C39 C44 110.4(4)
C40 C39 P2 110.8(4)
C44 C39 P2 110.9(4)
C40 C39 H39A 108.2
C44 C39 H39A 108.2
P2 C39 H39A 108.2
C39 C40 C41 112.5(5)
C39 C40 H40A 109.1
C41 C40 H40A 109.1
C39 C40 H40B 109.1
C41 C40 H40B 109.1
H40A C40 H40B 107.8
C42 C41 C40 112.8(6)
C42 C41 H41A 109.0
C40 C41 H41A 109.0
C42 C41 H41B 109.0
C40 C41 H41B 109.0
H41A C41 H41B 107.8
C43 C42 C41 111.1(6)
C43 C42 H42A 109.4
C41 C42 H42A 109.4
C43 C42 H42B 109.4
C41 C42 H42B 109.4
H42A C42 H42B 108.0
C42 C43 C44 113.1(6)
C42 C43 H43A 109.0
C44 C43 H43A 109.0
C42 C43 H43B 109.0
C44 C43 H43B 109.0
H43A C43 H43B 107.8
C39 C44 C43 113.8(5)
C39 C44 H44A 108.8
C43 C44 H44A 108.8
C39 C44 H44B 108.8
C43 C44 H44B 108.8
H44A C44 H44B 107.7

loop_
_geom_bond_atom_site_label_1
_geom_bond_atom_site_label_2
_geom_bond_site_symmetry_2
_geom_bond_distance
_geom_bond_publ_flag
P1 N1 . 1.693(3) ?
P1 C27 . 1.835(4) ?
P1 C21 . 1.859(4) ?
P2 N2 . 1.715(3) ?
P2 C33 . 1.830(4) ?
P2 C39 . 1.851(5) ?
N1 C20 . 1.392(4) ?
N1 H1A . 0.8600 ?
N2 C1 . 1.382(4) ?
N2 H2A . 0.8600 ?
C1 C10 . 1.391(4) ?
C1 C2 . 1.422(4) ?
C2 C3 . 1.354(5) ?
C2 H2B . 0.9300 ?
C3 C4 . 1.419(5) ?
C3 H3A . 0.9300 ?
C4 C5 . 1.403(5) ?
C4 C9 . 1.430(4) ?
C5 C6 . 1.364(5) ?
C5 H5A . 0.9300 ?
C6 C7 . 1.393(5) ?
C6 H6A . 0.9300 ?
C7 C8 . 1.369(5) ?
C7 H7A . 0.9300 ?
C8 C9 . 1.410(5) ?
C8 H8A . 0.9300 ?
C9 C10 . 1.423(4) ?
C10 C11 . 1.509(4) ?
C11 C20 . 1.376(5) ?
C11 C12 . 1.429(5) ?
C12 C13 . 1.395(5) ?
C12 C17 . 1.439(4) ?
C13 C14 . 1.371(5) ?
C13 H13A . 0.9300 ?
C14 C15 . 1.409(6) ?
C14 H14A . 0.9300 ?
C15 C16 . 1.334(6) ?
C15 H15A . 0.9300 ?
C16 C17 . 1.406(5) ?
C16 H16A . 0.9300 ?
C17 C18 . 1.397(5) ?
C18 C19 . 1.356(5) ?
C18 H18A . 0.9300 ?
C19 C20 . 1.435(4) ?
C19 H19A . 0.9300 ?
C21 C22 . 1.520(5) ?
C21 C26 . 1.521(6) ?
C21 H21A . 0.9800 ?
C22 C23 . 1.523(6) ?
C22 H22A . 0.9700 ?
C22 H22B . 0.9700 ?
C23 C24 . 1.523(7) ?
C23 H23A . 0.9700 ?
C23 H23B . 0.9700 ?
C24 C25 . 1.501(6) ?
C24 H24A . 0.9700 ?
C24 H24B . 0.9700 ?
C25 C26 . 1.533(6) ?
C25 H25A . 0.9700 ?
C25 H25B . 0.9700 ?
C26 H26A . 0.9700 ?
C26 H26B . 0.9700 ?
C27 C32 . 1.517(5) ?
C27 C28 . 1.522(6) ?
C27 H27A . 0.9800 ?
C28 C29 . 1.508(6) ?
C28 H28A . 0.9700 ?
C28 H28B . 0.9700 ?
C29 C30 . 1.502(7) ?
C29 H29A . 0.9700 ?
C29 H29B . 0.9700 ?
C30 C31 . 1.503(7) ?
C30 H30A . 0.9700 ?
C30 H30B . 0.9700 ?
C31 C32 . 1.519(6) ?
C31 H31A . 0.9700 ?
C31 H31B . 0.9700 ?
C32 H32A . 0.9700 ?
C32 H32B . 0.9700 ?
C33 C38 . 1.529(5) ?
C33 C34 . 1.535(6) ?
C33 H33A . 0.9800 ?
C34 C35 . 1.521(6) ?
C34 H34A . 0.9700 ?
C34 H34B . 0.9700 ?
C35 C36 . 1.529(7) ?
C35 H35A . 0.9700 ?
C35 H35B . 0.9700 ?
C36 C37 . 1.489(6) ?
C36 H36A . 0.9700 ?
C36 H36B . 0.9700 ?
C37 C38 . 1.532(6) ?
C37 H37A . 0.9700 ?
C37 H37B . 0.9700 ?
C38 H38A . 0.9700 ?
C38 H38B . 0.9700 ?
C39 C40 . 1.492(6) ?
C39 C44 . 1.503(7) ?
C39 H39A . 0.9800 ?
C40 C41 . 1.527(9) ?
C40 H40A . 0.9700 ?
C40 H40B . 0.9700 ?
C41 C42 . 1.513(8) ?
C41 H41A . 0.9700 ?
C41 H41B . 0.9700 ?
C42 C43 . 1.467(8) ?
C42 H42A . 0.9700 ?
C42 H42B . 0.9700 ?
C43 C44 . 1.521(8) ?
C43 H43A . 0.9700 ?
C43 H43B . 0.9700 ?
C44 H44A . 0.9700 ?
C44 H44B . 0.9700 ?

loop_
_geom_torsion_atom_site_label_1
_geom_torsion_atom_site_label_2
_geom_torsion_atom_site_label_3
_geom_torsion_atom_site_label_4
_geom_torsion
C27 P1 N1 C20 148.5(3)
C21 P1 N1 C20 -106.2(3)
C33 P2 N2 C1 155.0(3)
C39 P2 N2 C1 -99.2(3)
P2 N2 C1 C10 163.9(3)
P2 N2 C1 C2 -18.5(5)
N2 C1 C2 C3 179.2(4)
C10 C1 C2 C3 -3.2(6)
C1 C2 C3 C4 -0.1(6)
C2 C3 C4 C5 -178.5(4)
C2 C3 C4 C9 1.5(6)
C3 C4 C5 C6 178.9(4)
C9 C4 C5 C6 -1.1(6)
C4 C5 C6 C7 -0.4(7)
C5 C6 C7 C8 1.5(6)
C6 C7 C8 C9 -1.2(6)
C7 C8 C9 C10 -179.2(3)
C7 C8 C9 C4 -0.3(6)
C5 C4 C9 C8 1.4(5)
C3 C4 C9 C8 -178.6(4)
C5 C4 C9 C10 -179.7(3)
C3 C4 C9 C10 0.3(5)
N2 C1 C10 C9 -177.4(3)
C2 C1 C10 C9 5.0(5)
N2 C1 C10 C11 5.4(5)
C2 C1 C10 C11 -172.2(3)
C8 C9 C10 C1 175.3(3)
C4 C9 C10 C1 -3.6(5)
C8 C9 C10 C11 -7.6(5)
C4 C9 C10 C11 173.6(3)
C1 C10 C11 C20 79.9(4)
C9 C10 C11 C20 -97.3(4)
C1 C10 C11 C12 -101.4(4)
C9 C10 C11 C12 81.4(4)
C20 C11 C12 C13 -178.3(3)
C10 C11 C12 C13 3.0(5)
C20 C11 C12 C17 2.3(5)
C10 C11 C12 C17 -176.4(3)
C11 C12 C13 C14 -177.9(3)
C17 C12 C13 C14 1.5(5)
C12 C13 C14 C15 -0.1(6)
C13 C14 C15 C16 -0.5(7)
C14 C15 C16 C17 -0.5(7)
C15 C16 C17 C18 -178.9(4)
C15 C16 C17 C12 2.0(6)
C13 C12 C17 C18 178.4(3)
C11 C12 C17 C18 -2.1(5)
C13 C12 C17 C16 -2.4(5)
C11 C12 C17 C16 177.0(3)
C16 C17 C18 C19 -178.7(4)
C12 C17 C18 C19 0.4(6)
C17 C18 C19 C20 1.3(6)
C12 C11 C20 N1 176.7(3)
C10 C11 C20 N1 -4.6(5)
C12 C11 C20 C19 -0.6(5)
C10 C11 C20 C19 178.1(3)
P1 N1 C20 C11 149.8(3)
P1 N1 C20 C19 -32.8(4)
C18 C19 C20 C11 -1.1(5)
C18 C19 C20 N1 -178.6(3)
N1 P1 C21 C22 77.7(3)
C27 P1 C21 C22 -179.8(3)
N1 P1 C21 C26 -48.9(3)
C27 P1 C21 C26 53.7(4)
C26 C21 C22 C23 -54.1(5)
P1 C21 C22 C23 176.4(3)
C21 C22 C23 C24 54.7(6)
C22 C23 C24 C25 -56.0(6)
C23 C24 C25 C26 57.0(7)
C22 C21 C26 C25 55.5(5)
P1 C21 C26 C25 -178.7(3)
C24 C25 C26 C21 -57.5(6)
N1 P1 C27 C32 -79.0(3)
C21 P1 C27 C32 175.9(3)
N1 P1 C27 C28 158.3(3)
C21 P1 C27 C28 53.2(3)
C32 C27 C28 C29 52.0(5)
P1 C27 C28 C29 175.0(3)
C27 C28 C29 C30 -54.8(6)
C28 C29 C30 C31 54.4(7)
C29 C30 C31 C32 -53.9(6)
C28 C27 C32 C31 -52.0(5)
P1 C27 C32 C31 -176.9(4)
C30 C31 C32 C27 54.5(6)
N2 P2 C33 C38 48.2(4)
C39 P2 C33 C38 -57.0(4)
N2 P2 C33 C34 -77.9(3)
C39 P2 C33 C34 176.9(3)
C38 C33 C34 C35 57.4(5)
P2 C33 C34 C35 -171.8(3)
C33 C34 C35 C36 -56.7(5)
C34 C35 C36 C37 54.3(6)
C35 C36 C37 C38 -52.9(7)
C34 C33 C38 C37 -55.7(5)
P2 C33 C38 C37 177.3(4)
C36 C37 C38 C33 54.4(6)
N2 P2 C39 C40 -174.4(4)
C33 P2 C39 C40 -70.3(4)
N2 P2 C39 C44 62.6(4)
C33 P2 C39 C44 166.7(3)
C44 C39 C40 C41 -52.1(7)
P2 C39 C40 C41 -175.4(5)
C39 C40 C41 C42 53.7(7)
C40 C41 C42 C43 -52.5(8)
C41 C42 C43 C44 51.6(9)
C40 C39 C44 C43 51.7(7)
P2 C39 C44 C43 175.0(4)
C42 C43 C44 C39 -52.7(8)

loop_
_cod_related_entry_id
_cod_related_entry_database
_cod_related_entry_code
1 ChemSpider 21132335
